data_4345368
loop_
_publ_author_name
'Zhang, Yangyang'
'Zhou, Qianxiong'
'Tian, Na'
'Li, Chao'
'Wang, Xuesong'

_publ_section_title
;
 Ru(II)-Complex-Based DNA Photocleaver Having Intense Absorption in the
 Phototherapeutic Window.
;
_journal_issue 4
_journal_name_full 'Inorganic chemistry'
_journal_page_first 1865
_journal_page_last 1873
_journal_paper_doi 10.1021/acs.inorgchem.6b02459
_journal_volume 56
_journal_year 2017
_chemical_formula_sum 'C43.1 H39.05 F12 N6.55 O1.7 P2 Ru'
_chemical_formula_weight 1066.97
_chemical_name_systematic
; 
 ? 
;
_space_group_IT_number 15
_symmetry_cell_setting monoclinic
_symmetry_space_group_name_Hall '-C 2yc'
_symmetry_space_group_name_H-M 'C 1 2/c 1'
_atom_sites_solution_hydrogens geom
_atom_sites_solution_primary direct
_atom_sites_solution_secondary difmap
_audit_creation_method SHELXL-97
_cell_angle_alpha 90.00
_cell_angle_beta 120.826(2)
_cell_angle_gamma 90.00
_cell_formula_units_Z 8
_cell_length_a 45.529(8)
_cell_length_b 9.8536(14)
_cell_length_c 24.146(4)
_cell_measurement_reflns_used 15429
_cell_measurement_temperature 163(2)
_cell_measurement_theta_max 31.507
_cell_measurement_theta_min 2.084
_cell_volume 9302(3)
_computing_cell_refinement 'CrystalClear (Rigaku Inc., 2008)'
_computing_data_collection 'CrystalClear (Rigaku Inc., 2008)'
_computing_data_reduction 'CrystalClear (Rigaku Inc., 2008)'
_computing_structure_refinement 'SHELXL-97 (Sheldrick, 1997)'
_computing_structure_solution 'SHELXS-97 (Sheldrick, 1990)'
_diffrn_ambient_temperature 163(2)
_diffrn_detector_area_resol_mean 28.5714
_diffrn_measured_fraction_theta_full 0.991
_diffrn_measured_fraction_theta_max 0.991
_diffrn_measurement_device_type AFC10/Saturn724+
_diffrn_measurement_method 'phi and omega scans'
_diffrn_radiation_monochromator graphite
_diffrn_radiation_source 'Rotating Anode'
_diffrn_radiation_type MoK\a
_diffrn_radiation_wavelength 0.71073
_diffrn_reflns_av_R_equivalents 0.0387
_diffrn_reflns_av_sigmaI/netI 0.0415
_diffrn_reflns_limit_h_max 65
_diffrn_reflns_limit_h_min -65
_diffrn_reflns_limit_k_max 14
_diffrn_reflns_limit_k_min -14
_diffrn_reflns_limit_l_max 34
_diffrn_reflns_limit_l_min -34
_diffrn_reflns_number 52988
_diffrn_reflns_theta_full 31.00
_diffrn_reflns_theta_max 31.00
_diffrn_reflns_theta_min 2.13
_diffrn_standards_decay_% 0
_diffrn_standards_interval_count 0
_diffrn_standards_interval_time 0
_diffrn_standards_number 0
_exptl_absorpt_coefficient_mu 0.497
_exptl_absorpt_correction_T_max 0.9660
_exptl_absorpt_correction_T_min 0.7963
_exptl_absorpt_correction_type multi-scan
_exptl_crystal_colour Black
_exptl_crystal_density_diffrn 1.524
_exptl_crystal_density_method 'not measured'
_exptl_crystal_description Prism
_exptl_crystal_F_000 4313
_exptl_crystal_size_max 0.48
_exptl_crystal_size_mid 0.32
_exptl_crystal_size_min 0.07
_refine_diff_density_max 1.237
_refine_diff_density_min -1.188
_refine_diff_density_rms 0.096
_refine_ls_extinction_method none
_refine_ls_goodness_of_fit_ref 0.999
_refine_ls_hydrogen_treatment constr
_refine_ls_matrix_type full
_refine_ls_number_parameters 715
_refine_ls_number_reflns 14701
_refine_ls_number_restraints 27
_refine_ls_restrained_S_all 1.001
_refine_ls_R_factor_all 0.0747
_refine_ls_R_factor_gt 0.0663
_refine_ls_shift/su_max 0.001
_refine_ls_shift/su_mean 0.000
_refine_ls_structure_factor_coef Fsqd
_refine_ls_weighting_details 'calc w=1/[\s^2^(Fo^2^)+(0.0961P)^2^+26.8000P] where P=(Fo^2^+2Fc^2^)/3'
_refine_ls_weighting_scheme calc
_refine_ls_wR_factor_gt 0.1732
_refine_ls_wR_factor_ref 0.1813
_reflns_number_gt 13184
_reflns_number_total 14701
_reflns_threshold_expression >2sigma(I)
_cod_data_source_file ic6b02459_si_002.cif
_cod_data_source_block bo3300
_cod_depositor_comments
;
The following automatic conversions were performed:

'_symmetry_cell_setting' value 'Monoclinic' changed to 'monoclinic'
according to
/home/data/users/saulius/crontab/automatic-downloads/current/ACS/lib/dictionaries/cif_core.dic
dictionary named 'cif_core.dic' version 2.4.2 from 2011-04-26.

Automatic conversion script
Id: cif_fix_values 4973 2017-02-22 13:04:09Z antanas 

The following automatic conversions were performed:

'_exptl_absorpt_correction_type' value 'Multi-scans' was replaced
with the value 'multi-scan' as specified in the replacement file
'src/cod-tools/trunk/data/replacement-values/replacement_values.lst'.

Automatic conversion script
Id: cif_fix_values 5376 2017-05-30 11:51:03Z andrius 
;
_cod_original_sg_symbol_H-M C2/c
_cod_original_formula_sum 'C43.10 H39.05 F12 N6.55 O1.70 P2 Ru'
_cod_database_code 4345368

loop_
_symmetry_equiv_pos_as_xyz
'x, y, z'
'-x, y, -z+1/2'
'x+1/2, y+1/2, z'
'-x+1/2, y+1/2, -z+1/2'
'-x, -y, -z'
'x, -y, z-1/2'
'-x+1/2, -y+1/2, -z'
'x+1/2, -y+1/2, z-1/2'

loop_
_atom_site_label
_atom_site_type_symbol
_atom_site_fract_x
_atom_site_fract_y
_atom_site_fract_z
_atom_site_U_iso_or_equiv
_atom_site_adp_type
_atom_site_occupancy
_atom_site_symmetry_multiplicity
_atom_site_calc_flag
_atom_site_refinement_flags
_atom_site_disorder_assembly
_atom_site_disorder_group
Ru1 Ru 0.602793(6) 0.72090(2) 0.427444(10) 0.02879(8) Uani 1 1 d . . .
O1 O 0.64836(5) 0.6124(2) 0.47712(10) 0.0332(4) Uani 1 1 d . . .
N1 N 0.60696(6) 0.7052(3) 0.51627(12) 0.0311(5) Uani 1 1 d . . .
N2 N 0.75150(6) 0.3697(3) 0.88542(13) 0.0329(5) Uani 1 1 d . . .
N3 N 0.55426(7) 0.7964(3) 0.37896(12) 0.0334(5) Uani 1 1 d . . .
N4 N 0.57486(7) 0.5456(3) 0.40387(12) 0.0330(5) Uani 1 1 d . . .
N5 N 0.60623(6) 0.7464(3) 0.34671(12) 0.0311(5) Uani 1 1 d . . .
N6 N 0.62837(6) 0.9031(3) 0.44741(12) 0.0325(5) Uani 1 1 d . . .
C1 C 0.58730(8) 0.7595(4) 0.53570(15) 0.0372(6) Uani 1 1 d . . .
H1 H 0.5678 0.8100 0.5057 0.045 Uiso 1 1 calc R . .
C2 C 0.59419(9) 0.7453(4) 0.59916(17) 0.0427(7) Uani 1 1 d . . .
H2 H 0.5796 0.7866 0.6117 0.051 Uiso 1 1 calc R . .
C3 C 0.62209(8) 0.6714(4) 0.64288(15) 0.0391(7) Uani 1 1 d . . .
H3 H 0.6269 0.6615 0.6859 0.047 Uiso 1 1 calc R . .
C4 C 0.64372(7) 0.6101(3) 0.62400(14) 0.0318(5) Uani 1 1 d . . .
C5 C 0.63488(7) 0.6308(3) 0.55926(13) 0.0291(5) Uani 1 1 d . . .
C6 C 0.65524(7) 0.5770(3) 0.53455(13) 0.0302(5) Uani 1 1 d . . .
C7 C 0.68191(8) 0.4885(3) 0.57449(14) 0.0342(6) Uani 1 1 d . . .
H7 H 0.6942 0.4430 0.5579 0.041 Uiso 1 1 calc R . .
C8 C 0.69055(8) 0.4664(3) 0.63764(15) 0.0345(6) Uani 1 1 d . . .
H8 H 0.7089 0.4065 0.6634 0.041 Uiso 1 1 calc R . .
C9 C 0.67337(8) 0.5285(3) 0.66534(14) 0.0334(6) Uani 1 1 d . . .
C10 C 0.68566(8) 0.5196(3) 0.73252(14) 0.0345(6) Uani 1 1 d . . .
H10 H 0.6740 0.5724 0.7483 0.041 Uiso 1 1 calc R . .
C11 C 0.71258(8) 0.4428(3) 0.77684(15) 0.0360(6) Uani 1 1 d . . .
H11 H 0.7232 0.3828 0.7616 0.043 Uiso 1 1 calc R . .
C12 C 0.72534(7) 0.4475(3) 0.84320(14) 0.0320(5) Uani 1 1 d . . .
C13 C 0.71400(8) 0.5384(3) 0.88020(14) 0.0336(6) Uani 1 1 d . . .
C14 C 0.73875(7) 0.4955(3) 0.94900(14) 0.0327(6) Uani 1 1 d . . .
C15 C 0.76025(7) 0.3956(3) 0.94961(14) 0.0315(6) Uani 1 1 d . . .
C16 C 0.78494(7) 0.3328(3) 1.00586(15) 0.0369(6) Uani 1 1 d . . .
H16 H 0.7995 0.2642 1.0054 0.044 Uiso 1 1 calc R . .
C17 C 0.78732(8) 0.3756(4) 1.06285(15) 0.0409(7) Uani 1 1 d . . .
H17 H 0.8037 0.3341 1.1023 0.049 Uiso 1 1 calc R . .
C18 C 0.76667(9) 0.4763(4) 1.06358(16) 0.0416(7) Uani 1 1 d . . .
H18 H 0.7692 0.5038 1.1035 0.050 Uiso 1 1 calc R . .
C19 C 0.74202(9) 0.5389(4) 1.00642(16) 0.0394(7) Uani 1 1 d . . .
H19 H 0.7279 0.6093 1.0070 0.047 Uiso 1 1 calc R . .
C20 C 0.67695(8) 0.5074(4) 0.86282(17) 0.0449(8) Uani 1 1 d . . .
H20A H 0.6742 0.4092 0.8649 0.054 Uiso 1 1 calc R . .
H20B H 0.6609 0.5398 0.8191 0.054 Uiso 1 1 calc R . .
H20C H 0.6723 0.5533 0.8935 0.054 Uiso 1 1 calc R . .
C21 C 0.71879(11) 0.6894(4) 0.87126(18) 0.0483(8) Uani 1 1 d . . .
H21A H 0.7164 0.7431 0.9029 0.058 Uiso 1 1 calc R . .
H21B H 0.7014 0.7178 0.8276 0.058 Uiso 1 1 calc R . .
H21C H 0.7416 0.7037 0.8776 0.058 Uiso 1 1 calc R . .
C22 C 0.76967(9) 0.2689(4) 0.86989(18) 0.0424(7) Uani 1 1 d . . .
H22A H 0.7593 0.2633 0.8230 0.051 Uiso 1 1 calc R . .
H22B H 0.7682 0.1802 0.8867 0.051 Uiso 1 1 calc R . .
H22C H 0.7937 0.2955 0.8896 0.051 Uiso 1 1 calc R . .
C23 C 0.54510(9) 0.9254(4) 0.36064(17) 0.0418(7) Uani 1 1 d . . .
H23 H 0.5626 0.9905 0.3710 0.050 Uiso 1 1 calc R . .
C24 C 0.51121(10) 0.9683(5) 0.3272(2) 0.0537(9) Uani 1 1 d . . .
H24 H 0.5056 1.0604 0.3145 0.064 Uiso 1 1 calc R . .
C25 C 0.48580(10) 0.8742(5) 0.3130(2) 0.0587(11) Uani 1 1 d . . .
H25 H 0.4625 0.9014 0.2916 0.070 Uiso 1 1 calc R . .
C26 C 0.49451(9) 0.7414(5) 0.3299(2) 0.0536(9) Uani 1 1 d . . .
H26 H 0.4772 0.6754 0.3196 0.064 Uiso 1 1 calc R . .
C27 C 0.52903(8) 0.7032(4) 0.36245(16) 0.0390(7) Uani 1 1 d . . .
C28 C 0.54080(8) 0.5620(4) 0.37979(15) 0.0389(7) Uani 1 1 d . . .
C29 C 0.51993(10) 0.4523(4) 0.37195(19) 0.0498(9) Uani 1 1 d . . .
H29 H 0.4961 0.4657 0.3548 0.060 Uiso 1 1 calc R . .
C30 C 0.53363(12) 0.3243(4) 0.3889(2) 0.0556(10) Uani 1 1 d . . .
H30 H 0.5197 0.2492 0.3854 0.067 Uiso 1 1 calc R . .
C31 C 0.56782(12) 0.3065(4) 0.4109(2) 0.0517(9) Uani 1 1 d . . .
H31 H 0.5777 0.2184 0.4212 0.062 Uiso 1 1 calc R . .
C32 C 0.58760(9) 0.4193(3) 0.41778(16) 0.0402(7) Uani 1 1 d . . .
H32 H 0.6112 0.4066 0.4330 0.048 Uiso 1 1 calc R . .
C33 C 0.59578(8) 0.6562(4) 0.29829(15) 0.0371(6) Uani 1 1 d . . .
H33 H 0.5852 0.5745 0.2999 0.045 Uiso 1 1 calc R . .
C34 C 0.60004(9) 0.6788(4) 0.24604(16) 0.0434(7) Uani 1 1 d . . .
H34 H 0.5925 0.6136 0.2125 0.052 Uiso 1 1 calc R . .
C35 C 0.61541(11) 0.7974(4) 0.24368(18) 0.0487(9) Uani 1 1 d . . .
H35 H 0.6188 0.8144 0.2086 0.058 Uiso 1 1 calc R . .
C36 C 0.62581(9) 0.8909(4) 0.29257(17) 0.0424(7) Uani 1 1 d . . .
H36 H 0.6363 0.9734 0.2913 0.051 Uiso 1 1 calc R . .
C37 C 0.62094(7) 0.8640(3) 0.34364(15) 0.0336(6) Uani 1 1 d . . .
C38 C 0.63261(8) 0.9539(3) 0.39965(15) 0.0346(6) Uani 1 1 d . . .
C39 C 0.64743(9) 1.0809(3) 0.40493(19) 0.0427(7) Uani 1 1 d . . .
H39 H 0.6494 1.1165 0.3704 0.051 Uiso 1 1 calc R . .
C40 C 0.65924(10) 1.1537(4) 0.4613(2) 0.0495(8) Uani 1 1 d . . .
H40 H 0.6694 1.2405 0.4659 0.059 Uiso 1 1 calc R . .
C41 C 0.65624(10) 1.0994(4) 0.5113(2) 0.0480(8) Uani 1 1 d . . .
H41 H 0.6648 1.1470 0.5509 0.058 Uiso 1 1 calc R . .
C42 C 0.64064(9) 0.9753(4) 0.50239(17) 0.0403(7) Uani 1 1 d . . .
H42 H 0.6384 0.9387 0.5364 0.048 Uiso 1 1 calc R . .
P1 P 0.42873(2) 1.25450(11) 0.25523(5) 0.0421(2) Uani 1 1 d . . .
F1 F 0.42826(8) 1.3821(3) 0.29549(13) 0.0704(7) Uani 1 1 d . . .
F2 F 0.40048(8) 1.3224(3) 0.18920(13) 0.0730(8) Uani 1 1 d . . .
F3 F 0.39916(8) 1.1877(3) 0.26175(15) 0.0706(8) Uani 1 1 d . . .
F4 F 0.42939(7) 1.1256(3) 0.21604(13) 0.0706(8) Uani 1 1 d . . .
F5 F 0.45721(9) 1.3269(5) 0.24712(16) 0.1121(15) Uani 1 1 d . . .
F6 F 0.45662(8) 1.1870(4) 0.32159(14) 0.0833(10) Uani 1 1 d . . .
P2 P 0.69146(9) 0.0270(5) 0.71888(16) 0.0485(8) Uani 0.690(12) 1 d PD A 1
F7 F 0.71857(19) -0.0839(9) 0.7580(4) 0.103(3) Uani 0.690(12) 1 d PD A 1
F8 F 0.70005(18) 0.1045(7) 0.7822(2) 0.089(2) Uani 0.690(12) 1 d PD A 1
F9 F 0.6666(3) 0.1485(11) 0.6823(4) 0.117(3) Uani 0.690(12) 1 d PD A 1
F10 F 0.7200(2) 0.1098(6) 0.7152(4) 0.098(2) Uani 0.690(12) 1 d PD A 1
F11 F 0.68127(19) -0.0431(10) 0.6541(3) 0.117(3) Uani 0.690(12) 1 d PD A 1
F12 F 0.6633(2) -0.0506(8) 0.7251(5) 0.112(4) Uani 0.690(12) 1 d PD A 1
P2' P 0.68939(18) 0.0073(9) 0.7207(4) 0.053(2) Uani 0.310(12) 1 d PD A 2
F7' F 0.7261(3) -0.036(2) 0.7730(8) 0.157(12) Uani 0.310(12) 1 d PD A 2
F8' F 0.6912(4) 0.1354(15) 0.7609(10) 0.184(16) Uani 0.310(12) 1 d PD A 2
F9' F 0.6535(3) 0.063(3) 0.6676(6) 0.143(10) Uani 0.310(12) 1 d PD A 2
F10' F 0.7052(4) 0.0917(18) 0.6869(8) 0.184(14) Uani 0.310(12) 1 d PD A 2
F11' F 0.6854(5) -0.1168(18) 0.6782(12) 0.191(15) Uani 0.310(12) 1 d PD A 2
F12' F 0.6733(4) -0.0701(16) 0.7555(9) 0.107(7) Uani 0.310(12) 1 d PD A 2
O2 O 0.5842(3) 0.8398(13) 0.0604(5) 0.075(3) Uani 0.35 1 d P B 1
O2' O 0.5880(4) 0.7013(13) 0.0727(5) 0.105(5) Uani 0.35 1 d P C 2
N7 N 0.5435(4) 0.6865(15) 0.0363(6) 0.074(4) Uani 0.35 1 d PD D 1
C43 C 0.5300(5) 0.5782(18) 0.0271(8) 0.115(9) Uani 0.35 1 d PD D 1
C44 C 0.5087(5) 0.4586(16) 0.0079(9) 0.120(9) Uani 0.35 1 d PD D 1
H44A H 0.4847 0.4848 -0.0198 0.144 Uiso 0.35 1 calc PR D 1
H44B H 0.5117 0.4119 0.0463 0.144 Uiso 0.35 1 calc PR D 1
H44C H 0.5154 0.3977 -0.0160 0.144 Uiso 0.35 1 calc PR D 1
N7' N 0.5505(5) 0.8600 0.0287(11) 0.17(2) Uani 0.20 1 d PD E 2
C43' C 0.5295(5) 0.940(2) 0.0223 0.124(17) Uani 0.20 1 d PD E 2
C44' C 0.5034(6) 1.036(4) 0.012(2) 0.14(2) Uani 0.20 1 d PD E 2
H44D H 0.5082 1.0722 0.0539 0.174 Uiso 0.20 1 calc PR E 2
H44E H 0.4811 0.9910 -0.0092 0.174 Uiso 0.20 1 calc PR E 2
H44F H 0.5031 1.1110 -0.0148 0.174 Uiso 0.20 1 calc PR E 2

loop_
_atom_site_aniso_label
_atom_site_aniso_U_11
_atom_site_aniso_U_22
_atom_site_aniso_U_33
_atom_site_aniso_U_23
_atom_site_aniso_U_13
_atom_site_aniso_U_12
Ru1 0.02546(12) 0.03180(13) 0.02635(12) 0.00035(8) 0.01129(9) -0.00215(8)
O1 0.0298(10) 0.0392(11) 0.0317(10) 0.0027(8) 0.0166(8) 0.0009(8)
N1 0.0289(11) 0.0353(12) 0.0272(11) -0.0008(9) 0.0131(9) 0.0001(9)
N2 0.0276(11) 0.0320(12) 0.0353(12) 0.0056(10) 0.0134(10) 0.0015(9)
N3 0.0283(11) 0.0402(14) 0.0282(11) 0.0002(10) 0.0121(9) 0.0024(10)
N4 0.0319(12) 0.0366(13) 0.0289(11) -0.0019(10) 0.0144(10) -0.0057(10)
N5 0.0281(11) 0.0357(12) 0.0280(11) 0.0035(9) 0.0134(9) 0.0015(9)
N6 0.0259(11) 0.0326(12) 0.0351(12) -0.0005(10) 0.0128(10) -0.0027(9)
C1 0.0309(14) 0.0450(17) 0.0318(14) 0.0035(12) 0.0134(12) 0.0077(12)
C2 0.0379(16) 0.055(2) 0.0374(16) 0.0018(14) 0.0208(14) 0.0133(15)
C3 0.0379(15) 0.0504(18) 0.0290(13) 0.0017(13) 0.0172(12) 0.0084(14)
C4 0.0299(13) 0.0337(14) 0.0282(12) 0.0003(11) 0.0124(11) -0.0006(11)
C5 0.0259(12) 0.0293(13) 0.0284(12) -0.0016(10) 0.0113(10) -0.0022(10)
C6 0.0267(12) 0.0322(13) 0.0288(12) -0.0018(10) 0.0120(10) -0.0044(10)
C7 0.0295(13) 0.0382(15) 0.0321(13) -0.0032(12) 0.0138(11) 0.0002(11)
C8 0.0305(13) 0.0365(15) 0.0342(14) 0.0027(12) 0.0149(11) 0.0038(11)
C9 0.0300(13) 0.0359(14) 0.0307(13) 0.0026(11) 0.0130(11) 0.0022(11)
C10 0.0325(14) 0.0359(15) 0.0310(13) 0.0004(11) 0.0132(11) 0.0008(11)
C11 0.0349(14) 0.0366(15) 0.0332(14) 0.0028(12) 0.0150(12) 0.0023(12)
C12 0.0284(12) 0.0293(13) 0.0341(13) 0.0054(11) 0.0129(11) 0.0011(10)
C13 0.0308(13) 0.0347(14) 0.0299(13) 0.0055(11) 0.0117(11) 0.0033(11)
C14 0.0277(12) 0.0334(14) 0.0310(13) 0.0059(11) 0.0108(11) -0.0003(11)
C15 0.0252(12) 0.0328(14) 0.0325(13) 0.0074(11) 0.0119(11) -0.0025(10)
C16 0.0243(12) 0.0390(16) 0.0376(15) 0.0092(13) 0.0087(11) -0.0016(11)
C17 0.0280(13) 0.0471(18) 0.0327(14) 0.0108(13) 0.0050(11) -0.0079(12)
C18 0.0404(16) 0.0449(18) 0.0308(14) 0.0049(13) 0.0120(13) -0.0098(14)
C19 0.0381(15) 0.0425(17) 0.0348(15) 0.0059(13) 0.0167(13) 0.0009(13)
C20 0.0316(15) 0.062(2) 0.0393(16) 0.0052(16) 0.0168(13) 0.0094(15)
C21 0.061(2) 0.0351(16) 0.0367(16) 0.0047(13) 0.0165(16) 0.0040(16)
C22 0.0381(16) 0.0432(18) 0.0444(18) 0.0092(14) 0.0201(14) 0.0095(14)
C23 0.0388(16) 0.0416(17) 0.0401(16) -0.0013(14) 0.0167(14) 0.0027(13)
C24 0.0434(19) 0.055(2) 0.052(2) 0.0027(18) 0.0165(16) 0.0124(17)
C25 0.0292(16) 0.072(3) 0.062(2) 0.003(2) 0.0141(16) 0.0115(17)
C26 0.0282(15) 0.064(2) 0.057(2) -0.0017(19) 0.0135(16) -0.0014(15)
C27 0.0273(13) 0.0495(19) 0.0354(15) -0.0019(13) 0.0125(12) -0.0028(12)
C28 0.0321(14) 0.0498(18) 0.0330(14) -0.0054(13) 0.0153(12) -0.0088(13)
C29 0.0394(17) 0.056(2) 0.051(2) -0.0117(17) 0.0212(16) -0.0161(16)
C30 0.063(2) 0.046(2) 0.059(2) -0.0126(18) 0.032(2) -0.0241(19)
C31 0.065(2) 0.0359(17) 0.054(2) -0.0051(16) 0.030(2) -0.0094(17)
C32 0.0453(17) 0.0363(16) 0.0385(16) -0.0023(13) 0.0212(14) -0.0021(13)
C33 0.0348(14) 0.0409(16) 0.0327(14) -0.0002(12) 0.0152(12) -0.0006(12)
C34 0.0438(18) 0.054(2) 0.0324(15) -0.0014(14) 0.0197(14) -0.0017(15)
C35 0.054(2) 0.061(2) 0.0371(17) 0.0050(16) 0.0275(16) -0.0016(17)
C36 0.0411(17) 0.0475(18) 0.0402(16) 0.0080(14) 0.0220(14) -0.0040(14)
C37 0.0288(13) 0.0363(15) 0.0339(14) 0.0071(12) 0.0147(11) 0.0012(11)
C38 0.0281(13) 0.0340(14) 0.0383(15) 0.0035(12) 0.0146(11) 0.0007(11)
C39 0.0357(15) 0.0356(16) 0.0526(19) 0.0064(14) 0.0196(14) -0.0020(13)
C40 0.0443(19) 0.0363(17) 0.064(2) -0.0048(16) 0.0247(18) -0.0107(14)
C41 0.0438(18) 0.0419(18) 0.052(2) -0.0131(16) 0.0198(16) -0.0096(15)
C42 0.0388(16) 0.0380(16) 0.0396(16) -0.0042(13) 0.0167(13) -0.0050(13)
P1 0.0384(4) 0.0496(5) 0.0373(4) -0.0031(4) 0.0187(4) -0.0019(4)
F1 0.098(2) 0.0489(14) 0.0628(16) -0.0135(12) 0.0397(16) -0.0052(14)
F2 0.0807(19) 0.0648(16) 0.0491(14) 0.0084(13) 0.0158(13) 0.0045(15)
F3 0.0765(18) 0.0802(18) 0.0775(18) -0.0238(15) 0.0556(16) -0.0288(15)
F4 0.0695(17) 0.0833(19) 0.0609(15) -0.0154(14) 0.0348(14) 0.0161(15)
F5 0.090(2) 0.193(4) 0.0695(19) -0.046(2) 0.0523(18) -0.086(3)
F6 0.077(2) 0.098(2) 0.0493(15) 0.0056(15) 0.0141(14) 0.0337(18)
P2 0.0415(15) 0.0618(16) 0.0383(14) 0.0007(11) 0.0176(12) 0.0072(11)
F7 0.088(5) 0.111(5) 0.122(6) 0.073(5) 0.063(4) 0.051(4)
F8 0.113(5) 0.107(5) 0.041(2) -0.022(2) 0.035(3) -0.028(4)
F9 0.119(6) 0.147(7) 0.083(5) 0.033(4) 0.051(4) 0.091(6)
F10 0.092(5) 0.114(5) 0.123(6) 0.021(4) 0.081(5) 0.005(3)
F11 0.132(6) 0.144(7) 0.062(3) -0.042(4) 0.039(3) 0.029(5)
F12 0.094(5) 0.113(6) 0.167(8) -0.077(6) 0.095(6) -0.059(5)
P2' 0.038(3) 0.060(4) 0.051(4) -0.008(3) 0.016(3) -0.002(2)
F7' 0.030(6) 0.25(3) 0.155(17) 0.024(17) 0.020(8) 0.025(10)
F8' 0.150(18) 0.076(10) 0.42(5) -0.123(18) 0.21(3) -0.060(11)
F9' 0.070(8) 0.22(2) 0.064(8) 0.002(12) -0.019(6) 0.051(12)
F10' 0.114(14) 0.28(3) 0.102(13) 0.084(15) 0.013(10) -0.095(17)
F11' 0.17(2) 0.132(16) 0.38(4) -0.17(2) 0.22(3) -0.082(14)
F12' 0.089(10) 0.145(14) 0.119(13) 0.052(11) 0.077(10) 0.050(10)
O2 0.054(5) 0.102(8) 0.056(5) -0.004(6) 0.019(4) -0.009(5)
O2' 0.189(15) 0.084(8) 0.034(5) 0.001(5) 0.051(7) 0.005(8)
N7 0.091(10) 0.084(9) 0.057(7) 0.008(7) 0.044(7) 0.017(8)
C43 0.124(19) 0.16(2) 0.057(10) -0.005(14) 0.047(12) 0.043(18)
C44 0.17(2) 0.14(2) 0.094(15) 0.052(14) 0.100(17) 0.084(17)
N7' 0.13(2) 0.21(3) 0.069(15) -0.081(19) -0.024(14) 0.13(3)
C43' 0.16(3) 0.043(13) 0.072(18) -0.003(13) -0.01(2) -0.042(18)
C44' 0.036(12) 0.19(4) 0.17(4) -0.14(3) 0.018(16) 0.010(18)

loop_
_atom_type_symbol
_atom_type_description
_atom_type_scat_dispersion_real
_atom_type_scat_dispersion_imag
_atom_type_scat_source
C C 0.0033 0.0016 'International Tables Vol C Tables 4.2.6.8 and 6.1.1.4'
H H 0.0000 0.0000 'International Tables Vol C Tables 4.2.6.8 and 6.1.1.4'
N N 0.0061 0.0033 'International Tables Vol C Tables 4.2.6.8 and 6.1.1.4'
O O 0.0106 0.0060 'International Tables Vol C Tables 4.2.6.8 and 6.1.1.4'
F F 0.0171 0.0103 'International Tables Vol C Tables 4.2.6.8 and 6.1.1.4'
P P 0.1023 0.0942 'International Tables Vol C Tables 4.2.6.8 and 6.1.1.4'
Ru Ru -1.2594 0.8363 'International Tables Vol C Tables 4.2.6.8 and 6.1.1.4'

loop_
_geom_angle_atom_site_label_1
_geom_angle_atom_site_label_2
_geom_angle_atom_site_label_3
_geom_angle
N3 Ru1 N4 79.18(11)
N3 Ru1 N5 89.87(10)
N4 Ru1 N5 100.27(10)
N3 Ru1 N6 97.61(11)
N4 Ru1 N6 176.69(10)
N5 Ru1 N6 78.83(10)
N3 Ru1 N1 96.88(10)
N4 Ru1 N1 86.48(10)
N5 Ru1 N1 171.28(10)
N6 Ru1 N1 94.74(10)
N3 Ru1 O1 170.11(10)
N4 Ru1 O1 91.19(10)
N5 Ru1 O1 94.10(9)
N6 Ru1 O1 92.05(9)
N1 Ru1 O1 80.14(9)
C6 O1 Ru1 112.06(18)
C1 N1 C5 118.9(3)
C1 N1 Ru1 128.5(2)
C5 N1 Ru1 112.54(19)
C12 N2 C15 111.9(3)
C12 N2 C22 126.4(3)
C15 N2 C22 121.8(3)
C23 N3 C27 118.0(3)
C23 N3 Ru1 126.7(2)
C27 N3 Ru1 115.2(2)
C32 N4 C28 118.0(3)
C32 N4 Ru1 125.9(2)
C28 N4 Ru1 115.4(2)
C33 N5 C37 118.7(3)
C33 N5 Ru1 125.4(2)
C37 N5 Ru1 115.8(2)
C42 N6 C38 118.3(3)
C42 N6 Ru1 126.1(2)
C38 N6 Ru1 115.6(2)
N1 C1 C2 122.4(3)
N1 C1 H1 118.8
C2 C1 H1 118.8
C3 C2 C1 119.5(3)
C3 C2 H2 120.2
C1 C2 H2 120.2
C2 C3 C4 120.1(3)
C2 C3 H3 120.0
C4 C3 H3 120.0
C5 C4 C3 116.3(3)
C5 C4 C9 118.7(3)
C3 C4 C9 125.0(3)
N1 C5 C4 122.8(3)
N1 C5 C6 115.4(2)
C4 C5 C6 121.8(3)
O1 C6 C7 123.4(3)
O1 C6 C5 119.3(3)
C7 C6 C5 117.4(3)
C8 C7 C6 120.9(3)
C8 C7 H7 119.6
C6 C7 H7 119.6
C7 C8 C9 122.9(3)
C7 C8 H8 118.5
C9 C8 H8 118.5
C8 C9 C10 121.8(3)
C8 C9 C4 117.7(3)
C10 C9 C4 120.3(3)
C11 C10 C9 126.6(3)
C11 C10 H10 116.7
C9 C10 H10 116.7
C10 C11 C12 123.9(3)
C10 C11 H11 118.1
C12 C11 H11 118.1
N2 C12 C11 122.5(3)
N2 C12 C13 108.9(3)
C11 C12 C13 128.5(3)
C14 C13 C12 101.1(2)
C14 C13 C21 110.2(3)
C12 C13 C21 111.8(3)
C14 C13 C20 109.8(3)
C12 C13 C20 111.9(3)
C21 C13 C20 111.6(3)
C15 C14 C19 119.8(3)
C15 C14 C13 109.6(3)
C19 C14 C13 130.6(3)
C14 C15 C16 122.8(3)
C14 C15 N2 108.5(2)
C16 C15 N2 128.7(3)
C15 C16 C17 116.6(3)
C15 C16 H16 121.7
C17 C16 H16 121.7
C18 C17 C16 121.7(3)
C18 C17 H17 119.2
C16 C17 H17 119.2
C17 C18 C19 121.0(3)
C17 C18 H18 119.5
C19 C18 H18 119.5
C14 C19 C18 118.1(3)
C14 C19 H19 120.9
C18 C19 H19 120.9
C13 C20 H20A 109.5
C13 C20 H20B 109.5
H20A C20 H20B 109.5
C13 C20 H20C 109.5
H20A C20 H20C 109.5
H20B C20 H20C 109.5
C13 C21 H21A 109.5
C13 C21 H21B 109.5
H21A C21 H21B 109.5
C13 C21 H21C 109.5
H21A C21 H21C 109.5
H21B C21 H21C 109.5
N2 C22 H22A 109.5
N2 C22 H22B 109.5
H22A C22 H22B 109.5
N2 C22 H22C 109.5
H22A C22 H22C 109.5
H22B C22 H22C 109.5
N3 C23 C24 123.0(4)
N3 C23 H23 118.5
C24 C23 H23 118.5
C25 C24 C23 118.6(4)
C25 C24 H24 120.7
C23 C24 H24 120.7
C26 C25 C24 119.3(4)
C26 C25 H25 120.3
C24 C25 H25 120.3
C25 C26 C27 119.7(4)
C25 C26 H26 120.2
C27 C26 H26 120.2
N3 C27 C26 121.2(3)
N3 C27 C28 115.1(3)
C26 C27 C28 123.6(3)
N4 C28 C29 121.2(3)
N4 C28 C27 113.8(3)
C29 C28 C27 125.0(3)
C30 C29 C28 120.0(4)
C30 C29 H29 120.0
C28 C29 H29 120.0
C29 C30 C31 118.9(4)
C29 C30 H30 120.5
C31 C30 H30 120.5
C30 C31 C32 118.8(4)
C30 C31 H31 120.6
C32 C31 H31 120.6
N4 C32 C31 122.9(4)
N4 C32 H32 118.5
C31 C32 H32 118.5
N5 C33 C34 122.1(3)
N5 C33 H33 119.0
C34 C33 H33 119.0
C35 C34 C33 118.9(3)
C35 C34 H34 120.5
C33 C34 H34 120.5
C36 C35 C34 119.4(3)
C36 C35 H35 120.3
C34 C35 H35 120.3
C35 C36 C37 119.6(3)
C35 C36 H36 120.2
C37 C36 H36 120.2
N5 C37 C36 121.3(3)
N5 C37 C38 114.8(3)
C36 C37 C38 123.8(3)
N6 C38 C39 121.7(3)
N6 C38 C37 114.7(3)
C39 C38 C37 123.7(3)
C40 C39 C38 118.8(3)
C40 C39 H39 120.6
C38 C39 H39 120.6
C39 C40 C41 119.6(3)
C39 C40 H40 120.2
C41 C40 H40 120.2
C42 C41 C40 118.6(3)
C42 C41 H41 120.7
C40 C41 H41 120.7
N6 C42 C41 122.9(3)
N6 C42 H42 118.5
C41 C42 H42 118.5
F5 P1 F3 177.4(2)
F5 P1 F6 91.8(2)
F3 P1 F6 90.4(2)
F5 P1 F4 91.1(2)
F3 P1 F4 90.18(16)
F6 P1 F4 90.95(17)
F5 P1 F2 88.8(2)
F3 P1 F2 89.00(18)
F6 P1 F2 179.21(19)
F4 P1 F2 89.53(16)
F5 P1 F1 89.3(2)
F3 P1 F1 89.42(16)
F6 P1 F1 88.23(17)
F4 P1 F1 179.09(16)
F2 P1 F1 91.28(16)
F11 P2 F7 91.9(4)
F11 P2 F12 92.5(4)
F7 P2 F12 91.9(4)
F11 P2 F8 176.5(4)
F7 P2 F8 91.5(4)
F12 P2 F8 87.2(3)
F11 P2 F9 90.9(4)
F7 P2 F9 175.1(6)
F12 P2 F9 92.0(4)
F8 P2 F9 85.7(4)
F11 P2 F10 90.2(4)
F7 P2 F10 88.7(3)
F12 P2 F10 177.2(4)
F8 P2 F10 90.1(4)
F9 P2 F10 87.2(5)
F11' P2' F7' 91.9(5)
F11' P2' F12' 92.5(5)
F7' P2' F12' 92.0(5)
F11' P2' F8' 176.7(5)
F7' P2' F8' 91.4(5)
F12' P2' F8' 87.3(4)
F11' P2' F9' 90.9(5)
F7' P2' F9' 175.2(7)
F12' P2' F9' 91.8(5)
F8' P2' F9' 85.8(4)
F11' P2' F10' 90.1(5)
F7' P2' F10' 88.7(4)
F12' P2' F10' 177.2(5)
F8' P2' F10' 90.1(4)
F9' P2' F10' 87.4(5)
N7 C43 C44 170.6(19)
C43 C44 H44A 109.5
C43 C44 H44B 109.5
H44A C44 H44B 109.5
C43 C44 H44C 109.5
H44A C44 H44C 109.5
H44B C44 H44C 109.5
N7' C43' C44' 178.0(19)
C43' C44' H44D 109.5
C43' C44' H44E 109.5
H44D C44' H44E 109.5
C43' C44' H44F 109.5
H44D C44' H44F 109.5
H44E C44' H44F 109.5

loop_
_geom_bond_atom_site_label_1
_geom_bond_atom_site_label_2
_geom_bond_distance
Ru1 N3 2.038(3)
Ru1 N4 2.045(3)
Ru1 N5 2.050(2)
Ru1 N6 2.058(3)
Ru1 N1 2.060(2)
Ru1 O1 2.082(2)
O1 C6 1.303(3)
N1 C1 1.318(4)
N1 C5 1.371(4)
N2 C12 1.342(4)
N2 C15 1.412(4)
N2 C22 1.459(4)
N3 C23 1.340(4)
N3 C27 1.362(4)
N4 C32 1.341(4)
N4 C28 1.358(4)
N5 C33 1.346(4)
N5 C37 1.360(4)
N6 C42 1.349(4)
N6 C38 1.359(4)
C1 C2 1.405(5)
C1 H1 0.9500
C2 C3 1.372(5)
C2 H2 0.9500
C3 C4 1.415(4)
C3 H3 0.9500
C4 C5 1.415(4)
C4 C9 1.444(4)
C5 C6 1.436(4)
C6 C7 1.402(4)
C7 C8 1.383(4)
C7 H7 0.9500
C8 C9 1.404(4)
C8 H8 0.9500
C9 C10 1.422(4)
C10 C11 1.370(4)
C10 H10 0.9500
C11 C12 1.397(4)
C11 H11 0.9500
C12 C13 1.530(4)
C13 C14 1.513(4)
C13 C21 1.535(5)
C13 C20 1.546(4)
C14 C15 1.383(4)
C14 C19 1.384(5)
C15 C16 1.388(4)
C16 C17 1.389(5)
C16 H16 0.9500
C17 C18 1.373(5)
C17 H17 0.9500
C18 C19 1.399(5)
C18 H18 0.9500
C19 H19 0.9500
C20 H20A 0.9800
C20 H20B 0.9800
C20 H20C 0.9800
C21 H21A 0.9800
C21 H21B 0.9800
C21 H21C 0.9800
C22 H22A 0.9800
C22 H22B 0.9800
C22 H22C 0.9800
C23 C24 1.391(5)
C23 H23 0.9500
C24 C25 1.382(6)
C24 H24 0.9500
C25 C26 1.367(6)
C25 H25 0.9500
C26 C27 1.401(5)
C26 H26 0.9500
C27 C28 1.472(5)
C28 C29 1.387(5)
C29 C30 1.373(6)
C29 H29 0.9500
C30 C31 1.374(6)
C30 H30 0.9500
C31 C32 1.386(5)
C31 H31 0.9500
C32 H32 0.9500
C33 C34 1.389(4)
C33 H33 0.9500
C34 C35 1.378(6)
C34 H34 0.9500
C35 C36 1.376(5)
C35 H35 0.9500
C36 C37 1.386(4)
C36 H36 0.9500
C37 C38 1.470(5)
C38 C39 1.396(4)
C39 C40 1.381(5)
C39 H39 0.9500
C40 C41 1.390(6)
C40 H40 0.9500
C41 C42 1.375(5)
C41 H41 0.9500
C42 H42 0.9500
P1 F5 1.577(3)
P1 F3 1.577(3)
P1 F6 1.593(3)
P1 F4 1.593(3)
P1 F2 1.595(3)
P1 F1 1.596(3)
P2 F11 1.546(5)
P2 F7 1.553(5)
P2 F12 1.566(5)
P2 F8 1.569(4)
P2 F9 1.573(5)
P2 F10 1.574(5)
P2' F11' 1.546(5)
P2' F7' 1.553(5)
P2' F12' 1.566(6)
P2' F8' 1.568(5)
P2' F9' 1.573(5)
P2' F10' 1.574(6)
N7 C43 1.194(3)
C43 C44 1.442(3)
C44 H44A 0.9800
C44 H44B 0.9800
C44 H44C 0.9800
N7' C43' 1.190(3)
C43' C44' 1.440(3)
C44' H44D 0.9800
C44' H44E 0.9800
C44' H44F 0.9800

loop_
_geom_torsion_atom_site_label_1
_geom_torsion_atom_site_label_2
_geom_torsion_atom_site_label_3
_geom_torsion_atom_site_label_4
_geom_torsion
N3 Ru1 O1 C6 -66.9(6)
N4 Ru1 O1 C6 -80.0(2)
N5 Ru1 O1 C6 179.7(2)
N6 Ru1 O1 C6 100.7(2)
N1 Ru1 O1 C6 6.3(2)
N3 Ru1 N1 C1 -14.4(3)
N4 Ru1 N1 C1 -93.0(3)
N5 Ru1 N1 C1 126.0(6)
N6 Ru1 N1 C1 83.9(3)
O1 Ru1 N1 C1 175.1(3)
N3 Ru1 N1 C5 167.8(2)
N4 Ru1 N1 C5 89.1(2)
N5 Ru1 N1 C5 -51.8(8)
N6 Ru1 N1 C5 -94.0(2)
O1 Ru1 N1 C5 -2.71(19)
N4 Ru1 N3 C23 -171.1(3)
N5 Ru1 N3 C23 -70.6(3)
N6 Ru1 N3 C23 8.1(3)
N1 Ru1 N3 C23 103.8(3)
O1 Ru1 N3 C23 175.6(4)
N4 Ru1 N3 C27 6.8(2)
N5 Ru1 N3 C27 107.3(2)
N6 Ru1 N3 C27 -174.0(2)
N1 Ru1 N3 C27 -78.2(2)
O1 Ru1 N3 C27 -6.4(7)
N3 Ru1 N4 C32 178.8(3)
N5 Ru1 N4 C32 91.0(3)
N6 Ru1 N4 C32 164.8(16)
N1 Ru1 N4 C32 -83.5(3)
O1 Ru1 N4 C32 -3.4(3)
N3 Ru1 N4 C28 -10.5(2)
N5 Ru1 N4 C28 -98.3(2)
N6 Ru1 N4 C28 -24.5(18)
N1 Ru1 N4 C28 87.2(2)
O1 Ru1 N4 C28 167.3(2)
N3 Ru1 N5 C33 -86.3(3)
N4 Ru1 N5 C33 -7.3(3)
N6 Ru1 N5 C33 175.9(3)
N1 Ru1 N5 C33 133.0(6)
O1 Ru1 N5 C33 84.7(3)
N3 Ru1 N5 C37 94.9(2)
N4 Ru1 N5 C37 173.9(2)
N6 Ru1 N5 C37 -2.8(2)
N1 Ru1 N5 C37 -45.8(8)
O1 Ru1 N5 C37 -94.1(2)
N3 Ru1 N6 C42 95.4(3)
N4 Ru1 N6 C42 109.3(17)
N5 Ru1 N6 C42 -176.3(3)
N1 Ru1 N6 C42 -2.2(3)
O1 Ru1 N6 C42 -82.5(3)
N3 Ru1 N6 C38 -83.9(2)
N4 Ru1 N6 C38 -70.0(18)
N5 Ru1 N6 C38 4.5(2)
N1 Ru1 N6 C38 178.5(2)
O1 Ru1 N6 C38 98.3(2)
C5 N1 C1 C2 0.9(5)
Ru1 N1 C1 C2 -176.9(3)
N1 C1 C2 C3 -0.7(6)
C1 C2 C3 C4 0.0(6)
C2 C3 C4 C5 0.5(5)
C2 C3 C4 C9 -178.9(3)
C1 N1 C5 C4 -0.3(4)
Ru1 N1 C5 C4 177.7(2)
C1 N1 C5 C6 -179.0(3)
Ru1 N1 C5 C6 -0.9(3)
C3 C4 C5 N1 -0.3(4)
C9 C4 C5 N1 179.1(3)
C3 C4 C5 C6 178.3(3)
C9 C4 C5 C6 -2.3(4)
Ru1 O1 C6 C7 171.3(2)
Ru1 O1 C6 C5 -8.9(3)
N1 C5 C6 O1 6.9(4)
C4 C5 C6 O1 -171.8(3)
N1 C5 C6 C7 -173.4(3)
C4 C5 C6 C7 7.9(4)
O1 C6 C7 C8 172.6(3)
C5 C6 C7 C8 -7.2(4)
C6 C7 C8 C9 0.7(5)
C7 C8 C9 C10 -170.9(3)
C7 C8 C9 C4 5.1(5)
C5 C4 C9 C8 -4.2(4)
C3 C4 C9 C8 175.2(3)
C5 C4 C9 C10 171.9(3)
C3 C4 C9 C10 -8.7(5)
C8 C9 C10 C11 -6.6(5)
C4 C9 C10 C11 177.5(3)
C9 C10 C11 C12 174.1(3)
C15 N2 C12 C11 178.4(3)
C22 N2 C12 C11 -1.7(5)
C15 N2 C12 C13 0.0(3)
C22 N2 C12 C13 179.9(3)
C10 C11 C12 N2 179.2(3)
C10 C11 C12 C13 -2.7(5)
N2 C12 C13 C14 0.2(3)
C11 C12 C13 C14 -178.1(3)
N2 C12 C13 C21 117.5(3)
C11 C12 C13 C21 -60.8(4)
N2 C12 C13 C20 -116.6(3)
C11 C12 C13 C20 65.2(4)
C12 C13 C14 C15 -0.4(3)
C21 C13 C14 C15 -118.7(3)
C20 C13 C14 C15 118.0(3)
C12 C13 C14 C19 -179.5(3)
C21 C13 C14 C19 62.1(4)
C20 C13 C14 C19 -61.2(4)
C19 C14 C15 C16 1.6(5)
C13 C14 C15 C16 -177.7(3)
C19 C14 C15 N2 179.7(3)
C13 C14 C15 N2 0.4(3)
C12 N2 C15 C14 -0.2(3)
C22 N2 C15 C14 179.9(3)
C12 N2 C15 C16 177.7(3)
C22 N2 C15 C16 -2.2(5)
C14 C15 C16 C17 -0.1(4)
N2 C15 C16 C17 -177.8(3)
C15 C16 C17 C18 -1.0(5)
C16 C17 C18 C19 0.7(5)
C15 C14 C19 C18 -1.8(5)
C13 C14 C19 C18 177.3(3)
C17 C18 C19 C14 0.7(5)
C27 N3 C23 C24 1.7(5)
Ru1 N3 C23 C24 179.6(3)
N3 C23 C24 C25 0.9(6)
C23 C24 C25 C26 -2.4(7)
C24 C25 C26 C27 1.2(7)
C23 N3 C27 C26 -2.9(5)
Ru1 N3 C27 C26 179.0(3)
C23 N3 C27 C28 175.6(3)
Ru1 N3 C27 C28 -2.5(4)
C25 C26 C27 N3 1.5(6)
C25 C26 C27 C28 -176.9(4)
C32 N4 C28 C29 2.3(5)
Ru1 N4 C28 C29 -169.2(3)
C32 N4 C28 C27 -176.5(3)
Ru1 N4 C28 C27 12.0(3)
N3 C27 C28 N4 -6.2(4)
C26 C27 C28 N4 172.2(3)
N3 C27 C28 C29 175.0(3)
C26 C27 C28 C29 -6.5(6)
N4 C28 C29 C30 0.3(6)
C27 C28 C29 C30 178.9(4)
C28 C29 C30 C31 -2.8(6)
C29 C30 C31 C32 2.6(6)
C28 N4 C32 C31 -2.5(5)
Ru1 N4 C32 C31 168.0(3)
C30 C31 C32 N4 0.0(6)
C37 N5 C33 C34 1.0(5)
Ru1 N5 C33 C34 -177.8(3)
N5 C33 C34 C35 -0.1(5)
C33 C34 C35 C36 -0.7(6)
C34 C35 C36 C37 0.5(6)
C33 N5 C37 C36 -1.1(4)
Ru1 N5 C37 C36 177.7(2)
C33 N5 C37 C38 -177.9(3)
Ru1 N5 C37 C38 0.9(3)
C35 C36 C37 N5 0.4(5)
C35 C36 C37 C38 176.9(3)
C42 N6 C38 C39 -3.7(4)
Ru1 N6 C38 C39 175.6(2)
C42 N6 C38 C37 175.4(3)
Ru1 N6 C38 C37 -5.3(3)
N5 C37 C38 N6 2.9(4)
C36 C37 C38 N6 -173.8(3)
N5 C37 C38 C39 -178.1(3)
C36 C37 C38 C39 5.2(5)
N6 C38 C39 C40 2.6(5)
C37 C38 C39 C40 -176.4(3)
C38 C39 C40 C41 0.2(6)
C39 C40 C41 C42 -1.7(6)
C38 N6 C42 C41 2.1(5)
Ru1 N6 C42 C41 -177.2(3)
C40 C41 C42 N6 0.6(6)
